data_7056928
loop_
_publ_author_name
'Liu, Yan'
'Liu, Wei'
'Xu, Cong'
'Dou, Wei'
'Ju, Zhenghua'
'Liu, Weisheng'

_publ_section_title
;
 Temperature-induced self-assembly of two kinds Zn(ii)-based coordination
 polymers with luminescence properties for application in sensing and
 adsorption
;
_journal_issue 5
_journal_name_full 'New Journal of Chemistry'
_journal_page_first 3885
_journal_paper_doi 10.1039/C7NJ04698G
_journal_volume 42
_journal_year 2018
_chemical_formula_moiety 'C22 H20 N2 O6 Zn0.8'
_chemical_formula_sum 'C22 H20 N2 O6 Zn0.81'
_chemical_formula_weight 461.02
_space_group_crystal_system monoclinic
_space_group_IT_number 14
_space_group_name_Hall '-P 2ybc'
_space_group_name_H-M_alt 'P 1 21/c 1'
_symmetry_space_group_name_Hall '-P 2ybc'
_symmetry_space_group_name_H-M 'P 1 21/c 1'
_atom_sites_solution_hydrogens geom
_atom_sites_solution_primary direct
_audit_block_doi 10.5517/ccdc.csd.cc1ny6wp
_audit_creation_date 2017-11-30
_audit_creation_method
;
Olex2 1.2
(compiled 2017.03.28 svn.r3405 for OlexSys, GUI svn.r5337)
;
_audit_update_record
;
2017-11-30 deposited with the CCDC.
2018-01-22 downloaded from the CCDC.
;
_cell_angle_alpha 90
_cell_angle_beta 109.440(18)
_cell_angle_gamma 90
_cell_formula_units_Z 4
_cell_length_a 12.900(8)
_cell_length_b 5.117(3)
_cell_length_c 36.695(19)
_cell_measurement_reflns_used 2238
_cell_measurement_temperature 296.15
_cell_measurement_theta_max 23.07
_cell_measurement_theta_min 2.39
_cell_volume 2284(2)
_computing_cell_refinement 'SAINT v8.34A (Bruker, 2013)'
_computing_data_reduction 'SAINT v8.34A (Bruker, 2013)'
_computing_molecular_graphics 'Olex2 (Dolomanov et al., 2009)'
_computing_publication_material 'Olex2 (Dolomanov et al., 2009)'
_computing_structure_refinement 'XL (Sheldrick, 2008)'
_computing_structure_solution 'XS (Sheldrick, 2008)'
_diffrn_ambient_temperature 296.15
_diffrn_measured_fraction_theta_full 0.993
_diffrn_measured_fraction_theta_max 0.994
_diffrn_measurement_device_type 'CCD area detector'
_diffrn_measurement_method 'phi and omega scans'
_diffrn_radiation_monochromator graphite
_diffrn_radiation_type MoK\a
_diffrn_radiation_wavelength 0.71073
_diffrn_reflns_av_R_equivalents 0.0908
_diffrn_reflns_av_unetI/netI 0.1167
_diffrn_reflns_Laue_measured_fraction_full 0.993
_diffrn_reflns_Laue_measured_fraction_max 0.994
_diffrn_reflns_limit_h_max 15
_diffrn_reflns_limit_h_min -14
_diffrn_reflns_limit_k_max 6
_diffrn_reflns_limit_k_min -4
_diffrn_reflns_limit_l_max 45
_diffrn_reflns_limit_l_min -44
_diffrn_reflns_number 11554
_diffrn_reflns_point_group_measured_fraction_full 0.993
_diffrn_reflns_point_group_measured_fraction_max 0.994
_diffrn_reflns_theta_full 25.242
_diffrn_reflns_theta_max 26.022
_diffrn_reflns_theta_min 1.177
_exptl_absorpt_coefficient_mu 0.914
_exptl_absorpt_correction_type none
_exptl_crystal_colour 'clear light colourless'
_exptl_crystal_colour_lustre clear
_exptl_crystal_colour_modifier light
_exptl_crystal_colour_primary colourless
_exptl_crystal_density_diffrn 1.341
_exptl_crystal_description block
_exptl_crystal_F_000 953
_exptl_crystal_size_max 0.24
_exptl_crystal_size_mid 0.22
_exptl_crystal_size_min 0.2
_refine_diff_density_max 1.707
_refine_diff_density_min -1.370
_refine_diff_density_rms 0.245
_refine_ls_extinction_method none
_refine_ls_goodness_of_fit_ref 1.150
_refine_ls_hydrogen_treatment constr
_refine_ls_matrix_type full
_refine_ls_number_parameters 291
_refine_ls_number_reflns 4474
_refine_ls_number_restraints 42
_refine_ls_restrained_S_all 1.147
_refine_ls_R_factor_all 0.2559
_refine_ls_R_factor_gt 0.2314
_refine_ls_shift/su_max 0.000
_refine_ls_shift/su_mean 0.000
_refine_ls_structure_factor_coef Fsqd
_refine_ls_weighting_details 'w=1/[\s^2^(Fo^2^)+(0.1003P)^2^+139.1718P] where P=(Fo^2^+2Fc^2^)/3'
_refine_ls_weighting_scheme calc
_refine_ls_wR_factor_gt 0.5155
_refine_ls_wR_factor_ref 0.5282
_reflns_Friedel_coverage 0.000
_reflns_number_gt 3448
_reflns_number_total 4474
_reflns_threshold_expression 'I > 2\s(I)'
_cod_data_source_file c7nj04698g2.cif
_cod_data_source_block p211
_cod_depositor_comments 'Adding full bibliography for 7056927--7056928.cif.'
_cod_database_code 7056928
_shelx_shelxl_version_number 2014/7
_shelx_space_group_comment
;
The symmetry employed for this shelxl refinement is uniquely defined
by the following loop, which should always be used as a source of
symmetry information in preference to the above space-group names.
They are only intended as comments.
;
_olex2_refinement_description
;
1. Fixed Uiso
 At 1.2 times of:
  All C(H) groups, All C(H,H) groups, All N(H) groups
2. Uiso/Uaniso restraints and constraints
Zn1 \\sim Zn1': within 1.7A with sigma of 0.04 and sigma for terminal atoms of
0.08
Uanis(C16) \\sim Ueq, Uanis(O3) \\sim Ueq, Uanis(Zn1) \\sim Ueq: with sigma of
0.01 and sigma for terminal atoms of 0.02
Uanis(Zn1) \\sim Ueq, Uanis(Zn1') \\sim Ueq: with sigma of 0.1 and sigma for
terminal atoms of 0.2
Uanis(C9) \\sim Ueq, Uanis(C14) \\sim Ueq: with sigma of 0.005 and sigma for
terminal atoms of 0.01
3.a Ternary CH refined with riding coordinates:
 C14(H14), C9(H9)
3.b Secondary CH2 refined with riding coordinates:
 C12(H12a,H12b), C10(H10a,H10b), C13(H13a,H13b), C11(H11a,H11b)
3.c Aromatic/amide H refined with riding coordinates:
 N1(H1), N2(H2), C20(H20), C7(H7), C18(H18), C21(H21), C17(H17), C6(H6),
 C3(H3), C4(H4)
;
_olex2_submission_special_instructions 'No special instructions were received'

loop_
_space_group_symop_operation_xyz
'x, y, z'
'-x, y+1/2, -z+1/2'
'-x, -y, -z'
'x, -y-1/2, z-1/2'

loop_
_atom_site_label
_atom_site_type_symbol
_atom_site_fract_x
_atom_site_fract_y
_atom_site_fract_z
_atom_site_U_iso_or_equiv
_atom_site_adp_type
_atom_site_occupancy
_atom_site_site_symmetry_order
_atom_site_calc_flag
_atom_site_refinement_flags_posn
_atom_site_refinement_flags_adp
_atom_site_disorder_assembly
_atom_site_disorder_group
O1 O 0.1167(11) 0.629(3) 0.2205(4) 0.044(3) Uani 1 1 d . . . .
O2 O 0.0159(10) 0.272(2) 0.2125(4) 0.036(3) Uani 1 1 d . . . .
O5 O 0.9006(11) 0.814(3) 0.1998(4) 0.053(4) Uani 1 1 d . . . .
O6 O 0.8165(11) 0.504(3) 0.2219(3) 0.048(4) Uani 1 1 d . . . .
O3 O 0.1563(10) -0.020(2) 0.0480(3) 0.030(3) Uani 1 1 d . U . .
O4 O 0.4242(10) 1.013(2) 0.0449(3) 0.034(3) Uani 1 1 d . . . .
N1 N 0.1806(11) 0.420(3) 0.0408(4) 0.027(3) Uani 1 1 d . . . .
H1 H 0.1758 0.5749 0.0492 0.033 Uiso 1 1 calc R . . .
N2 N 0.3887(10) 0.575(2) 0.0413(4) 0.023(3) Uani 1 1 d . . . .
H2 H 0.4075 0.4241 0.0518 0.028 Uiso 1 1 calc R . . .
C22 C 0.8177(13) 0.673(4) 0.1982(5) 0.037(5) Uani 1 1 d . . . .
C15 C 0.4493(12) 0.790(3) 0.0587(4) 0.023(3) Uani 1 1 d . . . .
C20 C 0.7136(14) 0.901(3) 0.1370(5) 0.034(4) Uani 1 1 d . . . .
H20 H 0.7702 1.0226 0.1425 0.041 Uiso 1 1 calc R . . .
C7 C 0.0528(14) 0.151(3) 0.1430(4) 0.030(4) Uani 1 1 d . . . .
H7 H 0.0057 0.0428 0.1506 0.036 Uiso 1 1 calc R . . .
C14 C 0.2945(11) 0.591(3) 0.0061(4) 0.020(3) Uani 1 1 d . U . .
H14 H 0.2608 0.7639 0.0054 0.025 Uiso 1 1 calc R . . .
C12 C 0.2280(14) 0.588(3) -0.0667(4) 0.029(4) Uani 1 1 d . . . .
H12A H 0.1970 0.7620 -0.0683 0.035 Uiso 1 1 calc R . . .
H12B H 0.2515 0.5626 -0.0889 0.035 Uiso 1 1 calc R . . .
C18 C 0.6334(13) 0.516(3) 0.1545(4) 0.024(3) Uani 1 1 d . . . .
H18 H 0.6358 0.3800 0.1716 0.028 Uiso 1 1 calc R . . .
C9 C 0.2102(12) 0.389(3) 0.0056(4) 0.023(3) Uani 1 1 d . U . .
H9 H 0.2410 0.2145 0.0053 0.027 Uiso 1 1 calc R U . .
C21 C 0.6238(14) 0.921(3) 0.1029(5) 0.034(4) Uani 1 1 d . . . .
H21 H 0.6211 1.0546 0.0855 0.041 Uiso 1 1 calc R . . .
C1 C 0.0749(13) 0.423(3) 0.2021(5) 0.034(4) Uani 1 1 d . . . .
C17 C 0.5447(13) 0.542(3) 0.1200(4) 0.028(3) Uani 1 1 d . . . .
H17 H 0.4878 0.4204 0.1137 0.033 Uiso 1 1 calc R . . .
C8 C 0.1602(14) 0.207(3) 0.0606(5) 0.031(4) Uani 1 1 d . . . .
C10 C 0.1088(12) 0.426(3) -0.0304(5) 0.026(3) Uani 1 1 d . . . .
H10A H 0.0785 0.5991 -0.0302 0.031 Uiso 1 1 calc R . . .
H10B H 0.0530 0.2987 -0.0303 0.031 Uiso 1 1 calc R . . .
C2 C 0.1028(13) 0.359(3) 0.1663(5) 0.029(4) Uani 1 1 d . . . .
C5 C 0.1412(12) 0.264(3) 0.0977(5) 0.028(4) Uani 1 1 d . . . .
C13 C 0.3283(14) 0.566(3) -0.0295(4) 0.028(3) Uani 1 1 d . . . .
H13A H 0.3638 0.3984 -0.0291 0.033 Uiso 1 1 calc R . . .
H13B H 0.3808 0.7021 -0.0294 0.033 Uiso 1 1 calc R . . .
C19 C 0.7184(12) 0.700(3) 0.1626(4) 0.024(3) Uani 1 1 d . . . .
C6 C 0.0709(13) 0.099(3) 0.1085(5) 0.033(4) Uani 1 1 d . . . .
H6 H 0.0372 -0.0421 0.0931 0.039 Uiso 1 1 calc R . . .
C3 C 0.1704(15) 0.519(4) 0.1546(5) 0.038(4) Uani 1 1 d . . . .
H3 H 0.2038 0.6595 0.1702 0.046 Uiso 1 1 calc R . . .
C16 C 0.5416(12) 0.747(3) 0.0953(4) 0.021(3) Uani 1 1 d . U . .
C4 C 0.1901(13) 0.481(3) 0.1212(5) 0.029(4) Uani 1 1 d . . . .
H4 H 0.2353 0.5946 0.1136 0.035 Uiso 1 1 calc R . . .
C11 C 0.1412(14) 0.390(3) -0.0676(5) 0.032(4) Uani 1 1 d . . . .
H11A H 0.1692 0.2144 -0.0683 0.039 Uiso 1 1 calc R . . .
H11B H 0.0772 0.4145 -0.0905 0.039 Uiso 1 1 calc R . . .
Zn1 Zn 0.0423(2) 0.8985(8) 0.24070(8) 0.0236(12) Uani 0.579(11) 1 d . U A -1
Zn1' Zn 0.0578(9) 0.702(3) 0.2571(3) 0.046(5) Uani 0.226(11) 1 d . U A 1

loop_
_atom_site_aniso_label
_atom_site_aniso_U_11
_atom_site_aniso_U_22
_atom_site_aniso_U_33
_atom_site_aniso_U_23
_atom_site_aniso_U_13
_atom_site_aniso_U_12
O1 0.056(8) 0.038(8) 0.042(7) -0.019(6) 0.021(6) -0.022(7)
O2 0.038(7) 0.028(6) 0.046(7) -0.005(6) 0.018(6) -0.004(6)
O5 0.046(8) 0.046(9) 0.064(9) -0.010(7) 0.016(7) -0.028(7)
O6 0.046(8) 0.070(10) 0.022(6) -0.004(7) 0.002(5) 0.012(7)
O3 0.052(7) 0.005(5) 0.042(6) 0.000(4) 0.030(5) 0.006(5)
O4 0.035(6) 0.011(5) 0.043(7) 0.000(5) -0.004(5) 0.009(5)
N1 0.040(8) 0.012(6) 0.036(7) -0.004(6) 0.021(6) 0.009(6)
N2 0.030(7) 0.011(6) 0.027(6) -0.009(5) 0.007(5) -0.004(5)
C22 0.027(8) 0.063(13) 0.022(8) -0.018(9) 0.008(7) 0.011(9)
C15 0.024(8) 0.011(7) 0.029(8) 0.000(6) 0.001(6) 0.008(6)
C20 0.040(9) 0.015(8) 0.048(10) -0.009(8) 0.015(8) -0.011(7)
C7 0.039(9) 0.024(8) 0.024(7) 0.002(7) 0.006(7) 0.011(7)
C14 0.021(5) 0.017(5) 0.023(5) -0.003(4) 0.007(4) 0.004(4)
C12 0.042(9) 0.018(7) 0.030(8) 0.000(7) 0.015(7) 0.012(7)
C18 0.034(8) 0.009(6) 0.031(8) 0.001(6) 0.015(6) -0.008(6)
C9 0.026(5) 0.019(5) 0.023(5) -0.004(4) 0.008(4) 0.003(4)
C21 0.044(10) 0.019(8) 0.036(9) 0.001(7) 0.008(7) 0.011(8)
C1 0.028(8) 0.028(9) 0.040(9) 0.004(8) 0.005(7) -0.019(7)
C17 0.032(8) 0.019(8) 0.030(8) -0.002(6) 0.008(7) -0.002(7)
C8 0.038(9) 0.022(8) 0.042(9) -0.003(7) 0.026(8) 0.009(7)
C10 0.023(7) 0.010(7) 0.047(9) 0.001(7) 0.015(7) 0.002(6)
C2 0.025(8) 0.012(7) 0.047(9) -0.001(7) 0.007(7) 0.001(6)
C5 0.021(7) 0.012(7) 0.041(9) -0.001(7) -0.002(7) 0.008(6)
C13 0.048(10) 0.009(7) 0.031(8) 0.000(6) 0.018(7) 0.001(7)
C19 0.024(7) 0.035(9) 0.013(6) -0.014(6) 0.005(6) 0.007(7)
C6 0.029(8) 0.019(8) 0.044(9) 0.014(7) 0.004(7) 0.011(7)
C3 0.044(10) 0.024(9) 0.038(9) -0.010(8) 0.000(8) -0.009(8)
C16 0.023(6) 0.015(6) 0.023(6) -0.004(5) 0.006(5) 0.013(5)
C4 0.024(8) 0.014(7) 0.041(9) -0.005(7) 0.002(7) -0.010(6)
C11 0.046(10) 0.019(8) 0.030(8) 0.007(7) 0.009(7) 0.012(8)
Zn1 0.0179(16) 0.044(2) 0.0086(15) -0.0067(15) 0.0047(10) -0.0100(15)
Zn1' 0.054(7) 0.068(9) 0.016(5) -0.026(5) 0.011(4) -0.004(6)

loop_
_atom_type_symbol
_atom_type_description
_atom_type_scat_dispersion_real
_atom_type_scat_dispersion_imag
_atom_type_scat_source
C C 0.0033 0.0016 'International Tables Vol C Tables 4.2.6.8 and 6.1.1.4'
H H 0.0000 0.0000 'International Tables Vol C Tables 4.2.6.8 and 6.1.1.4'
N N 0.0061 0.0033 'International Tables Vol C Tables 4.2.6.8 and 6.1.1.4'
O O 0.0106 0.0060 'International Tables Vol C Tables 4.2.6.8 and 6.1.1.4'
Zn Zn 0.2839 1.4301 'International Tables Vol C Tables 4.2.6.8 and 6.1.1.4'

loop_
_geom_angle_atom_site_label_1
_geom_angle_atom_site_label_2
_geom_angle_atom_site_label_3
_geom_angle
_geom_angle_site_symmetry_1
_geom_angle_site_symmetry_3
C1 O1 Zn1 127.6(12) . .
C1 O1 Zn1' 111.2(12) . .
Zn1' O1 Zn1 35.5(5) . .
C1 O2 Zn1' 149.4(14) . 2_545
C22 O5 Zn1' 118.8(12) . 2_655
C22 O5 Zn1' 110.3(13) . 1_655
Zn1' O5 Zn1' 72.5(5) 1_655 2_655
C22 O6 Zn1' 124.3(12) . 2_645
C9 N1 H1 119.1 . .
C8 N1 H1 119.1 . .
C8 N1 C9 121.8(13) . .
C15 N2 H2 118.6 . .
C15 N2 C14 122.8(13) . .
C14 N2 H2 118.6 . .
O5 C22 C19 116.6(18) . .
O6 C22 O5 125.0(16) . .
O6 C22 C19 118.1(17) . .
O4 C15 N2 120.9(13) . .
O4 C15 C16 121.8(14) . .
N2 C15 C16 117.3(13) . .
C21 C20 H20 120.0 . .
C19 C20 H20 120.0 . .
C19 C20 C21 120.0(16) . .
C2 C7 H7 119.1 . .
C2 C7 C6 121.8(17) . .
C6 C7 H7 119.1 . .
N2 C14 H14 107.9 . .
N2 C14 C9 111.1(12) . .
N2 C14 C13 111.5(12) . .
C9 C14 H14 107.9 . .
C9 C14 C13 110.3(12) . .
C13 C14 H14 107.9 . .
H12A C12 H12B 107.9 . .
C13 C12 H12A 109.3 . .
C13 C12 H12B 109.3 . .
C11 C12 H12A 109.3 . .
C11 C12 H12B 109.3 . .
C11 C12 C13 111.7(13) . .
C17 C18 H18 120.9 . .
C19 C18 H18 120.9 . .
C19 C18 C17 118.2(14) . .
N1 C9 C14 108.3(12) . .
N1 C9 H9 109.5 . .
N1 C9 C10 110.3(12) . .
C14 C9 H9 109.5 . .
C14 C9 C10 109.6(12) . .
C10 C9 H9 109.5 . .
C20 C21 H21 119.9 . .
C16 C21 C20 120.1(16) . .
C16 C21 H21 119.9 . .
O1 C1 C2 117.4(14) . .
O1 C1 Zn1' 41.0(9) . .
O2 C1 O1 123.5(17) . .
O2 C1 C2 119.0(15) . .
O2 C1 Zn1' 83.1(11) . .
C2 C1 Zn1' 157.3(12) . .
C18 C17 H17 119.9 . .
C16 C17 C18 120.1(15) . .
C16 C17 H17 119.9 . .
O3 C8 N1 122.0(14) . .
O3 C8 C5 121.6(15) . .
N1 C8 C5 116.4(14) . .
C9 C10 H10A 109.7 . .
C9 C10 H10B 109.7 . .
C9 C10 C11 109.8(12) . .
H10A C10 H10B 108.2 . .
C11 C10 H10A 109.7 . .
C11 C10 H10B 109.7 . .
C7 C2 C1 120.6(15) . .
C3 C2 C7 118.7(17) . .
C3 C2 C1 120.4(15) . .
C6 C5 C8 117.5(15) . .
C6 C5 C4 120.3(17) . .
C4 C5 C8 122.1(16) . .
C14 C13 C12 111.0(13) . .
C14 C13 H13A 109.4 . .
C14 C13 H13B 109.4 . .
C12 C13 H13A 109.4 . .
C12 C13 H13B 109.4 . .
H13A C13 H13B 108.0 . .
C20 C19 C22 119.5(16) . .
C20 C19 C18 120.2(14) . .
C18 C19 C22 120.2(16) . .
C7 C6 C5 117.8(17) . .
C7 C6 H6 121.1 . .
C5 C6 H6 121.1 . .
C2 C3 H3 118.9 . .
C4 C3 C2 122.2(16) . .
C4 C3 H3 118.9 . .
C21 C16 C15 115.5(14) . .
C21 C16 C17 121.3(14) . .
C17 C16 C15 123.2(14) . .
C5 C4 H4 120.5 . .
C3 C4 C5 119.1(16) . .
C3 C4 H4 120.5 . .
C12 C11 C10 108.3(13) . .
C12 C11 H11A 110.0 . .
C12 C11 H11B 110.0 . .
C10 C11 H11A 110.0 . .
C10 C11 H11B 110.0 . .
H11A C11 H11B 108.4 . .
Zn1' Zn1 O1 64.1(6) . .
O1 Zn1' O5 104.8(8) . 2_645
O1 Zn1' O5 80.9(7) . 1_455
O1 Zn1' O6 87.8(7) . 2_655
O1 Zn1' C1 27.8(6) . .
O1 Zn1' Zn1' 90.1(6) . 2_545
O1 Zn1' Zn1' 111.6(8) . 2
O2 Zn1' O1 172.3(9) 2 .
O2 Zn1' O5 91.7(7) 2 1_455
O2 Zn1' O5 78.7(7) 2 2_645
O2 Zn1' O6 97.4(7) 2 2_655
O2 Zn1' C1 147.3(8) 2 .
O2 Zn1' Zn1' 86.5(8) 2 2_545
O2 Zn1' Zn1' 64.8(6) 2 2
O5 Zn1' O5 132.4(7) 1_455 2_645
O5 Zn1' C1 73.5(6) 1_455 .
O5 Zn1' C1 90.0(7) 2_645 .
O5 Zn1' Zn1' 54.2(6) 1_455 2
O5 Zn1' Zn1' 79.9(6) 1_455 2_545
O5 Zn1' Zn1' 143.5(6) 2_645 2
O5 Zn1' Zn1' 53.3(4) 2_645 2_545
O6 Zn1' O5 111.2(7) 2_655 2_645
O6 Zn1' O5 116.2(8) 2_655 1_455
O6 Zn1' C1 115.2(7) 2_655 .
O6 Zn1' Zn1' 73.7(5) 2_655 2
O6 Zn1' Zn1' 163.1(8) 2_655 2_545
C1 Zn1' Zn1' 62.6(4) . 2_545
C1 Zn1' Zn1' 121.6(7) . 2
Zn1 Zn1' O1 80.5(7) . .
Zn1 Zn1' O2 96.8(8) . 2
Zn1 Zn1' O5 172.5(7) . 2_645
Zn1 Zn1' O5 53.1(5) . 1_455
Zn1 Zn1' O6 63.1(7) . 2_655
Zn1 Zn1' C1 97.0(6) . .
Zn1 Zn1' Zn1' 32.3(3) . 2
Zn1 Zn1' Zn1' 132.9(8) . 2_545
Zn1' Zn1' Zn1' 122.4(7) 2 2_545

loop_
_geom_bond_atom_site_label_1
_geom_bond_atom_site_label_2
_geom_bond_distance
_geom_bond_site_symmetry_2
O1 C1 1.27(2) .
O1 Zn1 1.962(14) .
O1 Zn1' 1.789(15) .
O2 C1 1.229(19) .
O2 Zn1' 1.728(15) 2_545
O5 C22 1.28(2) .
O5 Zn1' 2.454(18) 1_655
O5 Zn1' 2.48(2) 2_655
O6 C22 1.23(2) .
O6 Zn1' 2.185(18) 2_645
O3 C8 1.25(2) .
O4 C15 1.241(18) .
N1 H1 0.8600 .
N1 C9 1.471(18) .
N1 C8 1.38(2) .
N2 H2 0.8600 .
N2 C15 1.380(19) .
N2 C14 1.452(18) .
C22 C19 1.50(2) .
C15 C16 1.48(2) .
C20 H20 0.9300 .
C20 C21 1.40(2) .
C20 C19 1.38(2) .
C7 H7 0.9300 .
C7 C2 1.39(2) .
C7 C6 1.39(2) .
C14 H14 0.9800 .
C14 C9 1.50(2) .
C14 C13 1.516(19) .
C12 H12A 0.9700 .
C12 H12B 0.9700 .
C12 C13 1.54(2) .
C12 C11 1.50(2) .
C18 H18 0.9300 .
C18 C17 1.40(2) .
C18 C19 1.40(2) .
C9 H9 0.9800 .
C9 C10 1.53(2) .
C21 H21 0.9300 .
C21 C16 1.34(2) .
C1 C2 1.51(2) .
C1 Zn1' 2.54(2) .
C17 H17 0.9300 .
C17 C16 1.38(2) .
C8 C5 1.49(2) .
C10 H10A 0.9700 .
C10 H10B 0.9700 .
C10 C11 1.57(2) .
C2 C3 1.37(3) .
C5 C6 1.39(2) .
C5 C4 1.42(2) .
C13 H13A 0.9700 .
C13 H13B 0.9700 .
C6 H6 0.9300 .
C3 H3 0.9300 .
C3 C4 1.35(3) .
C4 H4 0.9300 .
C11 H11A 0.9700 .
C11 H11B 0.9700 .
Zn1 Zn1' 1.155(14) .
Zn1' O2 1.728(15) 2
Zn1' O5 2.48(2) 2_645
Zn1' O5 2.454(18) 1_455
Zn1' O6 2.185(19) 2_655
Zn1' Zn1' 2.920(10) 2_545
Zn1' Zn1' 2.920(10) 2

loop_
_geom_torsion_atom_site_label_1
_geom_torsion_atom_site_label_2
_geom_torsion_atom_site_label_3
_geom_torsion_atom_site_label_4
_geom_torsion
_geom_torsion_site_symmetry_1
_geom_torsion_site_symmetry_4
O1 C1 C2 C7 -174.3(15) . .
O1 C1 C2 C3 0(2) . .
O1 Zn1 Zn1' O2 -172.7(8) . 2
O1 Zn1 Zn1' O5 -85.7(7) . 1_455
O1 Zn1 Zn1' O6 92.4(6) . 2_655
O1 Zn1 Zn1' C1 -22.4(6) . .
O1 Zn1 Zn1' Zn1' -165.3(6) . 2
O1 Zn1 Zn1' Zn1' -81.1(9) . 2_545
O2 C1 C2 C7 8(2) . .
O2 C1 C2 C3 -178.4(17) . .
O5 C22 C19 C20 -11(2) . .
O5 C22 C19 C18 166.3(15) . .
O6 C22 C19 C20 175.0(16) . .
O6 C22 C19 C18 -8(2) . .
O3 C8 C5 C6 -30(2) . .
O3 C8 C5 C4 151.2(17) . .
O4 C15 C16 C21 -30(2) . .
O4 C15 C16 C17 150.9(16) . .
N1 C9 C10 C11 -179.5(12) . .
N1 C8 C5 C6 148.8(15) . .
N1 C8 C5 C4 -30(2) . .
N2 C15 C16 C21 153.4(14) . .
N2 C15 C16 C17 -26(2) . .
N2 C14 C9 N1 55.5(15) . .
N2 C14 C9 C10 175.8(11) . .
N2 C14 C13 C12 -179.2(12) . .
C15 N2 C14 C9 -147.5(14) . .
C15 N2 C14 C13 89.0(17) . .
C20 C21 C16 C15 178.6(15) . .
C20 C21 C16 C17 -2(2) . .
C7 C2 C3 C4 0(3) . .
C14 N2 C15 O4 1(2) . .
C14 N2 C15 C16 178.2(13) . .
C14 C9 C10 C11 61.4(16) . .
C18 C17 C16 C15 -178.5(14) . .
C18 C17 C16 C21 2(2) . .
C9 N1 C8 O3 -6(3) . .
C9 N1 C8 C5 174.5(13) . .
C9 C14 C13 C12 56.9(16) . .
C9 C10 C11 C12 -59.0(16) . .
C21 C20 C19 C22 177.2(15) . .
C21 C20 C19 C18 0(2) . .
C1 O1 Zn1' O5 -71.8(13) . 1_455
C1 O1 Zn1' O5 59.8(14) . 2_645
C1 O1 Zn1' O6 171.2(13) . 2_655
C1 O1 Zn1' Zn1 -125.7(13) . .
C1 O1 Zn1' Zn1' 8.0(13) . 2_545
C1 O1 Zn1' Zn1' -117.3(13) . 2
C1 C2 C3 C4 -174.5(16) . .
C17 C18 C19 C22 -177.1(14) . .
C17 C18 C19 C20 0(2) . .
C8 N1 C9 C14 -142.1(15) . .
C8 N1 C9 C10 97.9(17) . .
C8 C5 C6 C7 -179.9(14) . .
C8 C5 C4 C3 -179.3(16) . .
C2 C7 C6 C5 0(2) . .
C2 C3 C4 C5 -1(3) . .
C13 C14 C9 N1 179.6(12) . .
C13 C14 C9 C10 -60.1(16) . .
C13 C12 C11 C10 56.3(16) . .
C19 C20 C21 C16 1(3) . .
C19 C18 C17 C16 -1(2) . .
C6 C7 C2 C1 175.3(15) . .
C6 C7 C2 C3 1(2) . .
C6 C5 C4 C3 2(2) . .
C4 C5 C6 C7 -1(2) . .
C11 C12 C13 C14 -56.2(17) . .
Zn1 O1 C1 O2 -48(2) . .
Zn1 O1 C1 C2 134.1(14) . .
Zn1 O1 C1 Zn1' -36.5(8) . .
Zn1 O1 Zn1' O5 53.9(5) . 1_455
Zn1 O1 Zn1' O5 -174.5(9) . 2_645
Zn1 O1 Zn1' O6 -63.1(6) . 2_655
Zn1 O1 Zn1' C1 125.7(13) . .
Zn1 O1 Zn1' Zn1' 133.6(8) . 2_545
Zn1 O1 Zn1' Zn1' 8.4(3) . 2
Zn1' O1 C1 O2 -11(2) . .
Zn1' O1 C1 C2 170.6(13) . .
Zn1' O2 C1 O1 9(4) 2_545 .
Zn1' O2 C1 C2 -173.1(18) 2_545 .
Zn1' O2 C1 Zn1' 1(3) 2_545 .
Zn1' O5 C22 O6 0(2) 1_655 .
Zn1' O5 C22 O6 -81(2) 2_655 .
Zn1' O5 C22 C19 105.4(14) 2_655 .
Zn1' O5 C22 C19 -173.9(11) 1_655 .
Zn1' O6 C22 O5 -48(2) 2_645 .
Zn1' O6 C22 C19 125.6(13) 2_645 .
Zn1' C1 C2 C7 -158(2) . .
Zn1' C1 C2 C3 16(4) . .
